data_2011231
loop_
_publ_author_name
'Leovac, Vukadin M.'
'Bogdanovi\'c, Goran A.'
'\<Ce\<sljevi\'c, Valerija I.'
'Divjakovi\'c, Vladimir'

_publ_section_title
;
 Transition metal complexes with thiosemicarbazide-based ligands. XV. A
 square-pyramidal Ni^<b>II^</b> complex with an asymmetric coordination
 of 2,6-diacetylpyridine bis(<i>S</i>-methylisothiosemicarbazone)
;
_journal_issue 8
_journal_name_full 'Acta Crystallographica Section C'
_journal_page_first 936
_journal_page_last 938
_journal_paper_doi 10.1107/S0108270100007228
_journal_volume 56
_journal_year 2000
_chemical_formula_iupac '[Ni (C13 H18 N7 S2 )I]'
_chemical_formula_moiety 'C13 H18 I N7 Ni S2'
_chemical_formula_sum 'C13 H18 I N7 Ni S2'
_chemical_formula_weight 522.07
_chemical_name_systematic
;
[2,6-diacetylpyridine bis(S-methylisothiosemicarbazone)]iodonickel(II)
;
_space_group_IT_number 2
_symmetry_cell_setting triclinic
_symmetry_space_group_name_Hall '-P 1'
_symmetry_space_group_name_H-M 'P -1'
_cell_angle_alpha 108.08(5)
_cell_angle_beta 101.01(4)
_cell_angle_gamma 101.51(6)
_cell_formula_units_Z 2
_cell_length_a 7.713(2)
_cell_length_b 10.653(3)
_cell_length_c 12.535(3)
_cell_measurement_reflns_used 23
_cell_measurement_temperature 293(3)
_cell_measurement_theta_max 16.56
_cell_measurement_theta_min 12.10
_cell_volume 923.4(6)
_computing_data_collection 'CAD-4 Software (Enraf-Nonius, 1989)'
_computing_data_reduction 'a local modification of MolEN (Fair, 1990)'
_computing_molecular_graphics 'ORTEPIII (Burnett & Johnson, 1996)'
_computing_publication_material 'SHELXL97 and PARST (Nardelli, 1995)'
_computing_structure_refinement 'SHELXL97 (Sheldrick, 1997)'
_computing_structure_solution 'SHELXS97 (Sheldrick, 1997)'
_diffrn_ambient_temperature 293(3)
_diffrn_measurement_device 'Enraf-Nonius CAD-4'
_diffrn_measurement_method \o/2\q
_diffrn_radiation_monochromator graphite
_diffrn_radiation_source 'fine-focus sealed tube'
_diffrn_radiation_type MoK\a
_diffrn_radiation_wavelength .71073
_diffrn_reflns_av_R_equivalents .0204
_diffrn_reflns_av_sigmaI/netI .0172
_diffrn_reflns_limit_h_max 9
_diffrn_reflns_limit_h_min -9
_diffrn_reflns_limit_k_max 12
_diffrn_reflns_limit_k_min -12
_diffrn_reflns_limit_l_max 15
_diffrn_reflns_limit_l_min -14
_diffrn_reflns_number 4230
_diffrn_reflns_theta_max 25.30
_diffrn_reflns_theta_min 3.55
_diffrn_standards_decay_% 0
_diffrn_standards_interval_time 120
_diffrn_standards_number 2
_exptl_absorpt_coefficient_mu 2.959
_exptl_absorpt_correction_T_max .437
_exptl_absorpt_correction_T_min .363
_exptl_absorpt_correction_type integration
_exptl_absorpt_process_details '(ABSORB; De Titta, 1985)'
_exptl_crystal_colour dark-brown
_exptl_crystal_density_diffrn 1.878
_exptl_crystal_density_method 'not measured'
_exptl_crystal_description prismatic
_exptl_crystal_F_000 516
_exptl_crystal_size_max .34
_exptl_crystal_size_mid .29
_exptl_crystal_size_min .28
_refine_diff_density_max .794
_refine_diff_density_min -.705
_refine_ls_extinction_method none
_refine_ls_goodness_of_fit_ref 1.356
_refine_ls_hydrogen_treatment mixed
_refine_ls_matrix_type full
_refine_ls_number_parameters 229
_refine_ls_number_reflns 3325
_refine_ls_number_restraints 0
_refine_ls_restrained_S_all 1.356
_refine_ls_R_factor_all .0338
_refine_ls_R_factor_gt .0270
_refine_ls_shift/esd_mean .000
_refine_ls_shift/su_max <0.001
_refine_ls_structure_factor_coef Fsqd
_refine_ls_weighting_details 'w = 1/[\s^2^(Fo^2^)+(0.0337P)^2^+0.0788P] where P=(Fo^2^+2Fc^2^)/3'
_refine_ls_weighting_scheme calc
_refine_ls_wR_factor_all .0733
_refine_ls_wR_factor_ref .0701
_reflns_number_gt 2926
_reflns_number_total 3325
_reflns_observed_criterion I>2\s(I)
_cod_data_source_file na1472.cif
_cod_data_source_block I
_cod_depositor_comments
;
The following automatic conversions were performed:

'_refine_ls_weighting_scheme' value 'calc w =
1/[\s^2^(Fo^2^)+(0.0337P)^2^+0.0788P] where P=(Fo^2^+2Fc^2^)/3' was
changed to 'calc'. New tag '_refine_ls_weighting_details' was
created. The value of the new tag was set to 'w =
1/[\s^2^(Fo^2^)+(0.0337P)^2^+0.0788P] where P=(Fo^2^+2Fc^2^)/3'.

Automatic conversion script
Id: cif_fix_values 3143 2015-03-26 13:38:13Z robertas 
;
_cod_original_cell_volume 923.4(4)
_cod_database_code 2011231
_cod_database_fobs_code 2011231

loop_
_symmetry_equiv_pos_as_xyz
'x, y, z'
'-x, -y, -z'

loop_
_atom_site_label
_atom_site_fract_x
_atom_site_fract_y
_atom_site_fract_z
_atom_site_U_iso_or_equiv
_atom_site_adp_type
_atom_site_calc_flag
_atom_site_refinement_flags
_atom_site_occupancy
_atom_site_disorder_assembly
_atom_site_disorder_group
_atom_site_type_symbol
I -.18566(3) .16205(2) .170131(19) .05443(10) Uani d . 1 . . I
Ni .26735(5) .24242(4) .33439(3) .03389(11) Uani d . 1 . . Ni
S2 .41127(14) .40533(10) .07212(8) .0532(2) Uani d . 1 . . S
N1' .2894(3) .4240(2) .3531(2) .0365(6) Uani d . 1 . . N
N2' .3214(4) .4686(3) .2663(2) .0436(6) Uani d . 1 . . N
N3' .3390(4) .2432(3) .1986(2) .0414(6) Uani d . 1 . . N
C2' .3933(6) .2423(4) -.0329(3) .0567(9) Uani d . 1 . . C
H2'1 .4237 .2547 -.1004 .085 Uiso calc R 1 . . H
H2'2 .2698 .1846 -.0551 .085 Uiso calc R 1 . . H
H2'3 .4766 .1998 .0003 .085 Uiso calc R 1 . . H
C1' .3520(4) .3633(3) .1876(3) .0402(7) Uani d . 1 . . C
C3' .2651(4) .5032(3) .4482(3) .0370(6) Uani d . 1 . . C
C4' .2767(5) .6521(3) .4761(3) .0466(8) Uani d . 1 . . C
H4'1 .2982 .6777 .4117 .070 Uiso calc R 1 . . H
H4'2 .3761 .7061 .5446 .070 Uiso calc R 1 . . H
H4'3 .1634 .6681 .4898 .070 Uiso calc R 1 . . H
S1 .22480(13) -.20741(8) .22971(8) .0475(2) Uani d . 1 . . S
N1 .2571(4) .0114(3) .4129(2) .0412(6) Uani d . 1 . . N
N2 .2342(4) .0565(2) .3206(2) .0366(5) Uani d . 1 . . N
N3 .1398(5) -.0394(3) .1206(3) .0484(7) Uani d . 1 . . N
C1 .1994(4) -.0510(3) .2211(3) .0374(7) Uani d . 1 . . C
C2 .1374(6) -.3225(4) .0806(4) .0586(10) Uani d . 1 . . C
H2A .1453 -.4128 .0756 .088 Uiso calc R 1 . . H
H2B .2087 -.2907 .0345 .088 Uiso calc R 1 . . H
H2C .0113 -.3255 .0521 .088 Uiso calc R 1 . . H
C3 .2496(4) .0831(3) .5147(3) .0397(7) Uani d . 1 . . C
C4 .2694(6) .0132(4) .6019(3) .0556(9) Uani d . 1 . . C
H4A .2843 -.0762 .5655 .083 Uiso calc R 1 . . H
H4B .1615 .0039 .6295 .083 Uiso calc R 1 . . H
H4C .3752 .0672 .6663 .083 Uiso calc R 1 . . H
N4 .2373(3) .2970(2) .4858(2) .0340(5) Uani d . 1 . . N
C5 .2243(4) .2217(3) .5537(3) .0362(6) Uani d . 1 . . C
C6 .1910(5) .2764(4) .6621(3) .0448(8) Uani d . 1 . . C
H6 .1769 .2230 .7078 .054 Uiso calc R 1 . . H
C7 .1792(5) .4094(4) .7011(3) .0505(8) Uani d . 1 . . C
H7 .1546 .4453 .7725 .061 Uiso calc R 1 . . H
C8 .2038(5) .4890(3) .6346(3) .0466(8) Uani d . 1 . . C
H8 .2004 .5800 .6613 .056 Uiso calc R 1 . . H
C9 .2336(4) .4308(3) .5268(3) .0355(6) Uani d . 1 . . C
H10 .380(5) .191(4) .154(3) .051(11) Uiso d . 1 . . H
H11 .105(6) .028(5) .114(4) .067(13) Uiso d . 1 . . H
H12 .135(5) -.102(4) .056(4) .059(11) Uiso d . 1 . . H

loop_
_atom_site_aniso_label
_atom_site_aniso_U_11
_atom_site_aniso_U_22
_atom_site_aniso_U_33
_atom_site_aniso_U_12
_atom_site_aniso_U_13
_atom_site_aniso_U_23
I .07527(18) .05148(16) .04053(14) .03428(13) .01922(11) .00955(11)
Ni .0480(2) .0260(2) .0320(2) .01316(16) .01684(17) .01086(16)
S2 .0749(6) .0474(5) .0471(5) .0148(4) .0263(4) .0259(4)
N1' .0443(14) .0279(13) .0389(14) .0095(11) .0147(11) .0127(11)
N2' .0560(16) .0350(14) .0483(16) .0146(12) .0210(13) .0210(12)
N3' .0597(17) .0349(14) .0407(15) .0196(13) .0254(13) .0178(12)
C2' .067(2) .061(2) .0426(19) .0158(19) .0204(17) .0176(18)
C1' .0448(17) .0398(17) .0405(17) .0121(14) .0145(14) .0188(14)
C3' .0386(15) .0274(15) .0405(16) .0092(12) .0085(13) .0075(13)
C4' .055(2) .0274(16) .055(2) .0134(14) .0130(16) .0121(15)
S1 .0674(5) .0288(4) .0474(5) .0164(4) .0161(4) .0130(4)
N1 .0588(16) .0312(13) .0364(14) .0140(12) .0132(12) .0150(11)
N2 .0520(15) .0286(13) .0308(12) .0129(11) .0132(11) .0108(11)
N3 .077(2) .0333(15) .0349(15) .0267(15) .0126(14) .0062(13)
C1 .0471(17) .0324(15) .0380(16) .0157(13) .0185(13) .0129(13)
C2 .071(2) .0321(18) .062(2) .0161(17) .0146(19) .0027(17)
C3 .0469(17) .0370(17) .0342(16) .0070(13) .0108(13) .0145(14)
C4 .084(3) .048(2) .0428(19) .0193(19) .0193(18) .0253(17)
N4 .0398(13) .0293(13) .0311(12) .0094(10) .0111(10) .0077(10)
C5 .0395(15) .0347(16) .0311(15) .0061(13) .0093(12) .0100(13)
C6 .0537(19) .0466(19) .0321(16) .0087(15) .0147(14) .0129(14)
C7 .058(2) .053(2) .0343(17) .0144(17) .0195(15) .0045(15)
C8 .0512(19) .0351(17) .0439(18) .0109(14) .0168(15) -.0004(15)
C9 .0374(15) .0286(15) .0350(15) .0089(12) .0100(12) .0043(12)

loop_
_atom_type_symbol
_atom_type_description
_atom_type_scat_dispersion_real
_atom_type_scat_dispersion_imag
_atom_type_scat_source
C C .0033 .0016 'International Tables Vol C Tables 4.2.6.8 and 6.1.1.4'
H H .0000 .0000 'International Tables Vol C Tables 4.2.6.8 and 6.1.1.4'
N N .0061 .0033 'International Tables Vol C Tables 4.2.6.8 and 6.1.1.4'
S S .1246 .1234 'International Tables Vol C Tables 4.2.6.8 and 6.1.1.4'
Ni Ni .3393 1.1124 'International Tables Vol C Tables 4.2.6.8 and 6.1.1.4'
I I -.4742 1.8119 'International Tables Vol C Tables 4.2.6.8 and 6.1.1.4'

loop_
_geom_angle_atom_site_label_1
_geom_angle_atom_site_label_2
_geom_angle_atom_site_label_3
_geom_angle
_geom_angle_publ_flag
N1' Ni N4 83.92(12) yes
N1' Ni N3' 80.91(12) yes
N4 Ni N3' 162.78(12) yes
N1' Ni N2 176.51(11) yes
N4 Ni N2 93.21(12) yes
N3' Ni N2 102.21(12) yes
C1' S2 C2' 103.2(2) no
C3' N1' N2' 122.6(3) no
C3' N1' Ni 117.7(2) no
N2' N1' Ni 119.6(2) no
C1' N2' N1' 105.8(2) no
C1' N3' Ni 110.8(2) no
N3' C1' N2' 122.4(3) no
N3' C1' S2 125.1(3) no
N2' C1' S2 112.5(2) no
N1' C3' C9 111.7(3) no
N1' C3' C4' 124.3(3) no
C9 C3' C4' 123.9(3) no
C1 S1 C2 102.7(2) no
C3 N1 N2 122.5(3) no
C1 N2 N1 108.9(2) no
C1 N2 Ni 125.9(2) no
N1 N2 Ni 125.0(2) no
N3 C1 N2 120.1(3) no
N3 C1 S1 121.3(2) no
N2 C1 S1 118.5(2) no
N1 C3 C5 127.9(3) no
N1 C3 C4 114.3(3) no
C5 C3 C4 117.8(3) no
C5 N4 C9 119.9(3) no
C5 N4 Ni 127.6(2) no
C9 N4 Ni 112.5(2) no
N4 C5 C6 120.0(3) no
N4 C5 C3 119.7(3) no
C6 C5 C3 120.3(3) no
C7 C6 C5 119.9(3) no
C8 C7 C6 120.0(3) no
C7 C8 C9 118.6(3) no
N4 C9 C8 121.5(3) no
N4 C9 C3' 113.9(3) no
C8 C9 C3' 124.6(3) no

loop_
_geom_bond_atom_site_label_1
_geom_bond_atom_site_label_2
_geom_bond_site_symmetry_2
_geom_bond_distance
_geom_bond_publ_flag
Ni N1' . 1.844(2) yes
Ni N4 . 1.879(2) yes
Ni N3' . 1.890(3) yes
Ni N2 . 1.893(3) yes
S2 C1' . 1.754(3) no
S2 C2' . 1.785(4) no
N1' C3' . 1.300(4) yes
N1' N2' . 1.359(4) yes
N2' C1' . 1.339(4) yes
N3' C1' . 1.315(4) yes
C3' C9 . 1.454(4) no
C3' C4' . 1.494(4) no
S1 C1 . 1.750(3) no
S1 C2 . 1.793(4) no
N1 C3 . 1.286(4) yes
N1 N2 . 1.379(3) yes
N2 C1 . 1.343(4) yes
N3 C1 . 1.308(4) yes
C3 C5 . 1.471(4) no
C3 C4 . 1.503(4) no
N4 C5 . 1.342(4) no
N4 C9 . 1.365(4) no
C5 C6 . 1.397(4) no
C6 C7 . 1.375(5) no
C7 C8 . 1.373(5) no
C8 C9 . 1.385(4) no

loop_
_geom_hbond_atom_site_label_D
_geom_hbond_atom_site_label_H
_geom_hbond_atom_site_label_A
_geom_hbond_site_symmetry_A
_geom_hbond_distance_DH
_geom_hbond_distance_HA
_geom_hbond_distance_DA
_geom_hbond_angle_DHA
_geom_hbond_publ_flag
N3 H11 I . .84(6) 2.97(5) 3.635(4) 138(4) yes
N3 H12 I 2 .86(4) 2.83(5) 3.583(4) 147(4) yes

loop_
_geom_torsion_atom_site_label_1
_geom_torsion_atom_site_label_2
_geom_torsion_atom_site_label_3
_geom_torsion_atom_site_label_4
_geom_torsion
_geom_torsion_publ_flag
N4 Ni N1' C3' -4.2(2) no
N3' Ni N1' C3' -176.1(3) no
N2 Ni N1' C3' 30(2) no
N4 Ni N1' N2' 178.7(2) no
N3' Ni N1' N2' 6.9(2) no
N2 Ni N1' N2' -147(2) no
C3' N1' N2' C1' 175.8(3) no
Ni N1' N2' C1' -7.4(3) no
N1' Ni N3' C1' -4.3(2) no
N4 Ni N3' C1' -32.9(5) no
N2 Ni N3' C1' 174.1(2) no
Ni N3' C1' N2' 1.5(4) no
Ni N3' C1' S2 -178.9(2) no
N1' N2' C1' N3' 3.5(4) no
N1' N2' C1' S2 -176.1(2) no
C2' S2 C1' N3' 12.9(3) no
C2' S2 C1' N2' -167.5(3) no
N2' N1' C3' C9 -179.9(2) no
Ni N1' C3' C9 3.2(3) no
N2' N1' C3' C4' -2.6(5) no
Ni N1' C3' C4' -179.5(2) no
C3 N1 N2 C1 -163.4(3) no
C3 N1 N2 Ni 21.4(4) yes
N1' Ni N2 C1 130(2) no
N4 Ni N2 C1 164.7(3) no
N3' Ni N2 C1 -23.0(3) no
N1' Ni N2 N1 -56(2) no
N4 Ni N2 N1 -21.0(3) yes
N3' Ni N2 N1 151.3(2) no
N1 N2 C1 N3 167.5(3) no
Ni N2 C1 N3 -17.4(4) no
N1 N2 C1 S1 -9.4(3) no
Ni N2 C1 S1 165.7(2) no
C2 S1 C1 N3 -3.9(3) no
C2 S1 C1 N2 173.0(3) no
N2 N1 C3 C5 -2.6(5) yes
N2 N1 C3 C4 177.3(3) no
N1' Ni N4 C5 -174.2(3) no
N3' Ni N4 C5 -145.9(4) no
N2 Ni N4 C5 7.8(3) yes
N1' Ni N4 C9 4.2(2) no
N3' Ni N4 C9 32.6(5) no
N2 Ni N4 C9 -173.8(2) no
C9 N4 C5 C6 5.5(4) no
Ni N4 C5 C6 -176.1(2) no
C9 N4 C5 C3 -173.0(3) no
Ni N4 C5 C3 5.3(4) yes
N1 C3 C5 N4 -11.3(5) yes
C4 C3 C5 N4 168.7(3) no
N1 C3 C5 C6 170.1(3) no
C4 C3 C5 C6 -9.8(5) no
N4 C5 C6 C7 -2.7(5) no
C3 C5 C6 C7 175.9(3) no
C5 C6 C7 C8 -1.3(5) no
C6 C7 C8 C9 2.3(5) no
C5 N4 C9 C8 -4.6(4) no
Ni N4 C9 C8 176.9(2) no
C5 N4 C9 C3' 174.9(3) no
Ni N4 C9 C3' -3.7(3) no
C7 C8 C9 N4 .6(5) no
C7 C8 C9 C3' -178.8(3) no
N1' C3' C9 N4 .5(4) no
C4' C3' C9 N4 -176.9(3) no
N1' C3' C9 C8 179.9(3) no
C4' C3' C9 C8 2.6(5) no
